data_4029970
loop_
_publ_author_name
'Kim, JungKeun'
'Shokova, Elvira'
'Tafeenko, Victor'
'Kovalev, Vladimir'

_publ_section_title
;
 (CF3CO)2O/CF3SO3H-mediated synthesis of 1,3-diketones from carboxylic
 acids and aromatic ketones.
;
_journal_name_full 'Beilstein journal of organic chemistry'
_journal_page_first 2270
_journal_page_last 2278
_journal_paper_doi 10.3762/bjoc.10.236
_journal_volume 10
_journal_year 2014
_chemical_formula_sum 'C21 H24 O2'
_chemical_formula_weight 308.40
_chemical_name_systematic
; 
 ? 
;
_space_group_IT_number 2
_symmetry_space_group_name_Hall '-P 1'
_symmetry_space_group_name_H-M 'P -1'
_atom_sites_solution_hydrogens geom
_atom_sites_solution_primary direct
_atom_sites_solution_secondary difmap
_audit_creation_method SHELXL-97
_cell_angle_alpha 100.413(4)
_cell_angle_beta 92.503(4)
_cell_angle_gamma 104.794(4)
_cell_formula_units_Z 2
_cell_length_a 6.5776(3)
_cell_length_b 7.4148(3)
_cell_length_c 17.7488(9)
_cell_measurement_temperature 295(2)
_cell_volume 819.48(7)
_computing_cell_refinement 'STOE X-AREA'
_computing_data_collection 'STOE X-AREA'
_computing_data_reduction 'STOE X-RED'
_computing_structure_refinement 'SHELXL-97 (Sheldrick, 1997)'
_computing_structure_solution 'SHELXS-97 (Sheldrick, 1990)'
_diffrn_ambient_temperature 295
_diffrn_detector Pilatus100K
_diffrn_detector_area_resol_mean 5.81
_diffrn_detector_type STOE
_diffrn_measured_fraction_theta_full 0.752
_diffrn_measured_fraction_theta_max 0.752
_diffrn_measurement_method 'rotation method'
_diffrn_radiation_collimation 'focusing mirrors'
_diffrn_radiation_monochromator none
_diffrn_radiation_polarisn_norm 0
_diffrn_radiation_type 'Cu K\a'
_diffrn_radiation_wavelength 1.54086
_diffrn_reflns_av_R_equivalents 0.0651
_diffrn_reflns_av_sigmaI/netI 0.0248
_diffrn_reflns_limit_h_max 7
_diffrn_reflns_limit_h_min -7
_diffrn_reflns_limit_k_max 8
_diffrn_reflns_limit_k_min -8
_diffrn_reflns_limit_l_max 20
_diffrn_reflns_limit_l_min -2
_diffrn_reflns_number 2211
_diffrn_reflns_theta_full 66.65
_diffrn_reflns_theta_max 66.65
_diffrn_reflns_theta_min 2.54
_diffrn_source 'Cu GeniX 3D'
_diffrn_source_current 0.600
_diffrn_source_power 0.030
_diffrn_source_voltage 50
_exptl_absorpt_coefficient_mu 0.613
_exptl_crystal_density_diffrn 1.250
_exptl_crystal_density_method 'not measured'
_exptl_crystal_F_000 332
_refine_diff_density_max 0.170
_refine_diff_density_min -0.184
_refine_diff_density_rms 0.045
_refine_ls_extinction_coef 0.005(2)
_refine_ls_extinction_expression Fc^*^=kFc[1+0.001xFc^2^\l^3^/sin(2\q)]^-1/4^
_refine_ls_extinction_method SHELXL
_refine_ls_goodness_of_fit_ref 0.752
_refine_ls_hydrogen_treatment mixed
_refine_ls_matrix_type full
_refine_ls_number_parameters 210
_refine_ls_number_reflns 2181
_refine_ls_number_restraints 0
_refine_ls_restrained_S_all 0.752
_refine_ls_R_factor_all 0.0836
_refine_ls_R_factor_gt 0.0630
_refine_ls_shift/su_max 0.000
_refine_ls_shift/su_mean 0.000
_refine_ls_structure_factor_coef Fsqd
_refine_ls_weighting_details 'calc w=1/[\s^2^(Fo^2^)+(0.2000P)^2^+0.0000P] where P=(Fo^2^+2Fc^2^)/3'
_refine_ls_weighting_scheme calc
_refine_ls_wR_factor_gt 0.1678
_refine_ls_wR_factor_ref 0.1853
_reflns_number_gt 1609
_reflns_number_total 2181
_reflns_threshold_expression >2sigma(I)
_cod_data_source_file 1860-5397-10-236-S2.cif
_cod_data_source_block sk1231
_cod_depositor_comments 'Adding full bibliography for 4029967--4029970.cif.'
_cod_original_cell_volume 819.48(6)
_cod_database_code 4029970

loop_
_symmetry_equiv_pos_as_xyz
'x, y, z'
'-x, -y, -z'

loop_
_atom_site_label
_atom_site_type_symbol
_atom_site_fract_x
_atom_site_fract_y
_atom_site_fract_z
_atom_site_U_iso_or_equiv
_atom_site_adp_type
_atom_site_occupancy
_atom_site_symmetry_multiplicity
_atom_site_calc_flag
_atom_site_refinement_flags
O1 O 0.8539(3) -0.0182(2) 0.12888(10) 0.0929(6) Uani 1 1 d .
O2 O 0.6712(3) 0.0805(2) 0.24918(9) 0.0931(6) Uani 1 1 d .
C1 C 0.6681(3) -0.1023(3) 0.09900(12) 0.0727(6) Uani 1 1 d .
C2 C 0.4807(3) -0.1134(3) 0.13705(11) 0.0715(6) Uani 1 1 d .
C3 C 0.2909(3) -0.2276(3) 0.08146(12) 0.0753(6) Uani 1 1 d .
H3A H 0.2188 -0.3428 0.0983 0.090 Uiso 1 1 calc R
H3B H 0.1918 -0.1531 0.0755 0.090 Uiso 1 1 calc R
C4 C 0.2959(5) -0.3702(3) -0.06429(14) 0.0882(7) Uani 1 1 d .
H4 H 0.1504 -0.4221 -0.0727 0.106 Uiso 1 1 calc R
C5 C 0.4209(5) -0.3887(3) -0.12300(14) 0.0925(8) Uani 1 1 d .
H5 H 0.3578 -0.4534 -0.1716 0.111 Uiso 1 1 calc R
C6 C 0.6387(5) -0.3144(3) -0.11286(14) 0.0946(8) Uani 1 1 d .
H6 H 0.7185 -0.3289 -0.1544 0.114 Uiso 1 1 calc R
C7 C 0.7379(4) -0.2182(3) -0.04058(13) 0.0804(6) Uani 1 1 d .
H7 H 0.8838 -0.1692 -0.0323 0.097 Uiso 1 1 calc R
C8 C 0.6085(4) -0.1990(3) 0.01861(12) 0.0719(6) Uani 1 1 d .
C9 C 0.3899(3) -0.2723(3) 0.00851(12) 0.0717(6) Uani 1 1 d .
C10 C 0.4822(3) -0.0222(3) 0.21059(12) 0.0733(6) Uani 1 1 d .
C11 C 0.2983(4) -0.0084(3) 0.25368(13) 0.0823(7) Uani 1 1 d .
H11A H 0.1774 -0.0280 0.2169 0.099 Uiso 1 1 calc R
H11B H 0.3264 0.1201 0.2835 0.099 Uiso 1 1 calc R
C12 C 0.2374(3) -0.1482(3) 0.30854(12) 0.0726(6) Uani 1 1 d .
C13 C 0.4172(4) -0.1263(3) 0.37025(14) 0.0895(7) Uani 1 1 d .
H13A H 0.4603 0.0039 0.3989 0.107 Uiso 1 1 calc R
H13B H 0.5379 -0.1542 0.3459 0.107 Uiso 1 1 calc R
C14 C 0.1725(4) -0.3553(3) 0.26476(14) 0.0901(7) Uani 1 1 d .
H14A H 0.0552 -0.3731 0.2266 0.108 Uiso 1 1 calc R
H14B H 0.2897 -0.3834 0.2380 0.108 Uiso 1 1 calc R
C15 C 0.0459(4) -0.1110(4) 0.34801(15) 0.0950(8) Uani 1 1 d .
H15A H -0.0696 -0.1272 0.3093 0.114 Uiso 1 1 calc R
H15B H 0.0815 0.0193 0.3765 0.114 Uiso 1 1 calc R
C16 C -0.0243(4) -0.2476(4) 0.40319(16) 0.1004(8) Uani 1 1 d .
H16 H -0.1459 -0.2203 0.4283 0.121 Uiso 1 1 calc R
C17 C 0.1084(5) -0.4915(3) 0.31933(16) 0.0985(8) Uani 1 1 d .
H17 H 0.0703 -0.6225 0.2899 0.118 Uiso 1 1 calc R
C18 C 0.3435(4) -0.2632(3) 0.42561(15) 0.0974(8) Uani 1 1 d .
H18 H 0.4589 -0.2472 0.4652 0.117 Uiso 1 1 calc R
C19 C 0.1563(5) -0.2222(4) 0.46328(15) 0.1004(8) Uani 1 1 d .
H19A H 0.1946 -0.0928 0.4927 0.120 Uiso 1 1 calc R
H19B H 0.1124 -0.3077 0.4985 0.120 Uiso 1 1 calc R
C20 C 0.2836(5) -0.4675(4) 0.37944(18) 0.1091(9) Uani 1 1 d .
H20A H 0.4050 -0.4946 0.3554 0.131 Uiso 1 1 calc R
H20B H 0.2394 -0.5559 0.4135 0.131 Uiso 1 1 calc R
C21 C -0.0856(5) -0.4515(4) 0.35733(17) 0.1085(9) Uani 1 1 d .
H21A H -0.2002 -0.4681 0.3182 0.130 Uiso 1 1 calc R
H21B H -0.1329 -0.5397 0.3912 0.130 Uiso 1 1 calc R
H1 H 0.7858 0.1330 0.2327 0.34(5) Uiso 1 1 d R

loop_
_atom_site_aniso_label
_atom_site_aniso_U_11
_atom_site_aniso_U_22
_atom_site_aniso_U_33
_atom_site_aniso_U_23
_atom_site_aniso_U_13
_atom_site_aniso_U_12
O1 0.0823(11) 0.0967(11) 0.0990(12) 0.0225(8) 0.0114(8) 0.0199(8)
O2 0.0923(12) 0.0863(10) 0.0900(12) 0.0089(7) 0.0025(8) 0.0116(8)
C1 0.0754(14) 0.0622(11) 0.0848(14) 0.0230(8) 0.0133(9) 0.0191(9)
C2 0.0714(13) 0.0588(10) 0.0823(14) 0.0155(8) 0.0075(9) 0.0128(8)
C3 0.0799(14) 0.0674(11) 0.0778(14) 0.0169(8) 0.0137(9) 0.0155(10)
C4 0.1091(18) 0.0645(12) 0.0862(16) 0.0154(9) 0.0098(12) 0.0145(11)
C5 0.124(2) 0.0732(13) 0.0764(15) 0.0086(9) 0.0098(13) 0.0228(13)
C6 0.134(2) 0.0758(14) 0.0864(17) 0.0263(10) 0.0355(13) 0.0381(14)
C7 0.0958(16) 0.0645(11) 0.0892(15) 0.0259(8) 0.0267(11) 0.0255(10)
C8 0.0894(15) 0.0543(10) 0.0790(13) 0.0226(7) 0.0177(9) 0.0235(9)
C9 0.0816(14) 0.0524(9) 0.0816(14) 0.0166(7) 0.0145(9) 0.0155(9)
C10 0.0764(14) 0.0586(10) 0.0839(13) 0.0234(7) 0.0090(9) 0.0098(9)
C11 0.0871(15) 0.0726(12) 0.0898(15) 0.0122(9) 0.0102(10) 0.0286(10)
C12 0.0760(13) 0.0665(11) 0.0747(12) 0.0074(8) 0.0165(9) 0.0211(9)
C13 0.0896(15) 0.0853(14) 0.0894(16) 0.0160(10) 0.0033(11) 0.0180(11)
C14 0.0967(17) 0.0774(14) 0.0862(16) -0.0008(10) 0.0184(11) 0.0157(11)
C15 0.0989(17) 0.1018(17) 0.0963(18) 0.0243(11) 0.0257(12) 0.0422(13)
C16 0.0952(18) 0.116(2) 0.0959(19) 0.0129(13) 0.0277(12) 0.0402(14)
C17 0.117(2) 0.0611(12) 0.1080(19) 0.0106(10) 0.0317(14) 0.0073(11)
C18 0.0994(18) 0.0895(16) 0.1015(18) 0.0300(11) -0.0063(14) 0.0168(13)
C19 0.113(2) 0.1071(17) 0.0755(16) 0.0127(11) 0.0156(12) 0.0227(14)
C20 0.119(2) 0.0886(17) 0.138(3) 0.0458(13) 0.0306(16) 0.0413(15)
C21 0.0971(18) 0.122(2) 0.0954(19) 0.0172(13) 0.0066(13) 0.0127(15)

loop_
_atom_type_symbol
_atom_type_description
_atom_type_scat_dispersion_real
_atom_type_scat_dispersion_imag
_atom_type_scat_source
C C 0.0181 0.0091 'International Tables Vol C Tables 4.2.6.8 and 6.1.1.4'
H H 0.0000 0.0000 'International Tables Vol C Tables 4.2.6.8 and 6.1.1.4'
O O 0.0492 0.0322 'International Tables Vol C Tables 4.2.6.8 and 6.1.1.4'

loop_
_geom_angle_atom_site_label_1
_geom_angle_atom_site_label_2
_geom_angle_atom_site_label_3
_geom_angle
O1 C1 C2 125.85(18)
O1 C1 C8 125.8(2)
C2 C1 C8 108.32(17)
C10 C2 C1 122.41(16)
C10 C2 C3 127.9(2)
C1 C2 C3 109.55(18)
C9 C3 C2 102.22(18)
C5 C4 C9 118.8(3)
C4 C5 C6 122.5(2)
C5 C6 C7 120.1(3)
C8 C7 C6 116.8(3)
C7 C8 C9 123.17(18)
C7 C8 C1 128.6(2)
C9 C8 C1 108.2(2)
C8 C9 C4 118.6(2)
C8 C9 C3 111.68(16)
C4 C9 C3 129.8(2)
C2 C10 O2 118.2(2)
C2 C10 C11 127.43(16)
O2 C10 C11 114.23(18)
C10 C11 C12 116.25(16)
C15 C12 C13 108.92(19)
C15 C12 C14 107.13(19)
C13 C12 C14 108.27(17)
C15 C12 C11 108.42(17)
C13 C12 C11 112.42(18)
C14 C12 C11 111.52(19)
C12 C13 C18 110.01(19)
C17 C14 C12 111.0(2)
C12 C15 C16 111.03(19)
C19 C16 C21 109.6(2)
C19 C16 C15 109.3(2)
C21 C16 C15 108.9(2)
C20 C17 C14 111.2(2)
C20 C17 C21 109.9(2)
C14 C17 C21 108.3(2)
C19 C18 C20 109.7(2)
C19 C18 C13 110.2(2)
C20 C18 C13 108.6(2)
C18 C19 C16 110.3(2)
C17 C20 C18 109.4(2)
C16 C21 C17 108.7(2)

loop_
_geom_bond_atom_site_label_1
_geom_bond_atom_site_label_2
_geom_bond_distance
O1 C1 1.264(2)
O2 C10 1.359(2)
C1 C2 1.422(3)
C1 C8 1.463(3)
C2 C10 1.356(3)
C2 C3 1.516(2)
C3 C9 1.497(3)
C4 C5 1.364(4)
C4 C9 1.393(3)
C5 C6 1.388(4)
C6 C7 1.392(3)
C7 C8 1.391(4)
C8 C9 1.392(3)
C10 C11 1.475(3)
C11 C12 1.539(3)
C12 C15 1.529(3)
C12 C13 1.533(3)
C12 C14 1.533(2)
C13 C18 1.543(4)
C14 C17 1.519(4)
C15 C16 1.536(4)
C16 C19 1.512(4)
C16 C21 1.525(4)
C17 C20 1.489(4)
C17 C21 1.538(4)
C18 C19 1.499(4)
C18 C20 1.530(3)
